data_4331640
loop_
_publ_author_name
'Ambrosi, Gianluca'
'Dapporto, Paolo'
'Formica, Mauro'
'Fusi, Vieri'
'Giorgi, Luca'
'Guerri, Annalisa'
'Micheloni, Mauro'
'Paoli, Paola'
'Pontellini, Roberto'
'Rossi, Patrizia'

_publ_section_title
;
 Synthesis of a Large Amino-Phenolic Cage. Synthesis, Crystal Structures,
 and Acid&#x2212;Base and Coordination Behavior toward Cations and Anions
;
_journal_issue 1
_journal_name_full 'Inorganic Chemistry'
_journal_page_first 304
_journal_page_last 314
_journal_paper_doi 10.1021/ic051304v
_journal_volume 45
_journal_year 2006
_chemical_formula_moiety '(C24 H45 N8 O -1), 2(Zn, +2), 3(Cl O4, -1)'
_chemical_formula_sum 'C12 H22.5 Cl1.5 N4 O6.5 Zn'
_chemical_formula_weight 445.38
_chemical_name_systematic
;
 ?
;
_space_group_IT_number 60
_symmetry_cell_setting orthorhombic
_symmetry_space_group_name_Hall '-P 2n 2ab'
_symmetry_space_group_name_H-M 'P b c n'
_atom_sites_solution_hydrogens geom
_atom_sites_solution_primary direct
_atom_sites_solution_secondary difmap
_audit_creation_method SHELXL-97
_cell_angle_alpha 90.00
_cell_angle_beta 90.00
_cell_angle_gamma 90.00
_cell_formula_units_Z 8
_cell_length_a 15.252(2)
_cell_length_b 15.419(3)
_cell_length_c 14.605(3)
_cell_measurement_temperature 298
_cell_volume 3434.7(11)
_computing_cell_refinement
;
CrysAlis RED, Oxford Diffraction Ltd.,
Version 1.171.pre23_10 beta (release 21.06.2004 CrysAlis171 .NET)
(compiled Jun 21 2004,12:00:08)
;
_computing_data_collection
;
CrysAlis CCD, Oxford Diffraction Ltd.,
Version 1.171.pre23_10 beta (release 21.06.2004 CrysAlis171 .NET)
(compiled Jun 21 2004,12:00:08)
;
_computing_data_reduction
;
CrysAlis RED, Oxford Diffraction Ltd.,
Version 1.171.pre23_10 beta (release 21.06.2004 CrysAlis171 .NET)
(compiled Jun 21 2004,12:00:08)
;
_computing_molecular_graphics 'ORTEP-3 (Farruggia, 1997)'
_computing_publication_material 'PARST97 (Nardelli, 1997)'
_computing_structure_refinement 'SHELXL-97 (Sheldrick, 1997)'
_computing_structure_solution 'Sir97 (Altomare, 1997)'
_diffrn_ambient_temperature 298
_diffrn_detector_area_resol_mean 16.4547
_diffrn_measured_fraction_theta_full 0.802
_diffrn_measured_fraction_theta_max 0.802
_diffrn_measurement_device_type 'Xcalibur Oxford Diffraction'
_diffrn_measurement_method 'intensity from \w scans'
_diffrn_radiation_monochromator graphite
_diffrn_radiation_source 'Enhance (Mo) X-ray Source'
_diffrn_radiation_type MoK\a
_diffrn_radiation_wavelength 0.71070
_diffrn_reflns_av_R_equivalents 0.0748
_diffrn_reflns_av_sigmaI/netI 0.1438
_diffrn_reflns_limit_h_max 17
_diffrn_reflns_limit_h_min -20
_diffrn_reflns_limit_k_max 20
_diffrn_reflns_limit_k_min -22
_diffrn_reflns_limit_l_max 19
_diffrn_reflns_limit_l_min -20
_diffrn_reflns_number 17138
_diffrn_reflns_theta_full 32.54
_diffrn_reflns_theta_max 32.54
_diffrn_reflns_theta_min 4.01
_exptl_absorpt_coefficient_mu 1.705
_exptl_absorpt_correction_T_max 0.711
_exptl_absorpt_correction_T_min 0.670
_exptl_absorpt_correction_type refdelf
_exptl_absorpt_process_details 'SADABS, Sheldrick (1996)'
_exptl_crystal_colour colourless
_exptl_crystal_density_diffrn 1.723
_exptl_crystal_density_method 'not measured'
_exptl_crystal_description prism
_exptl_crystal_F_000 1840
_exptl_crystal_size_max 0.3
_exptl_crystal_size_mid 0.2
_exptl_crystal_size_min 0.2
_refine_diff_density_max 0.496
_refine_diff_density_min -0.342
_refine_diff_density_rms 0.070
_refine_ls_extinction_method none
_refine_ls_goodness_of_fit_ref 1.123
_refine_ls_hydrogen_treatment refxyz
_refine_ls_matrix_type full
_refine_ls_number_parameters 228
_refine_ls_number_reflns 5001
_refine_ls_number_restraints 0
_refine_ls_restrained_S_all 1.123
_refine_ls_R_factor_all 0.2095
_refine_ls_R_factor_gt 0.0896
_refine_ls_shift/su_max 0.005
_refine_ls_shift/su_mean 0.001
_refine_ls_structure_factor_coef Fsqd
_refine_ls_weighting_details 'calc w=1/[\s^2^(Fo^2^)+(0.0287P)^2^+0.0000P] where P=(Fo^2^+2Fc^2^)/3'
_refine_ls_weighting_scheme calc
_refine_ls_wR_factor_gt 0.1093
_refine_ls_wR_factor_ref 0.1415
_reflns_number_gt 2438
_reflns_number_total 5001
_reflns_threshold_expression >2sigma(I)
_cod_data_source_file ic051304vsup1.cif
_cod_data_source_block 8
_cod_original_sg_symbol_Hall '-P 2n 2ab '
_cod_original_formula_sum 'C12 H22.50 Cl1.50 N4 O6.50 Zn'
_cod_database_code 4331640

loop_
_symmetry_equiv_pos_as_xyz
'x, y, z'
'-x+1/2, -y+1/2, z+1/2'
'x+1/2, -y+1/2, -z'
'-x, y, -z+1/2'
'-x, -y, -z'
'x-1/2, y-1/2, -z-1/2'
'-x-1/2, y-1/2, z'
'x, -y, z-1/2'

loop_
_atom_site_label
_atom_site_type_symbol
_atom_site_fract_x
_atom_site_fract_y
_atom_site_fract_z
_atom_site_U_iso_or_equiv
_atom_site_adp_type
_atom_site_occupancy
_atom_site_symmetry_multiplicity
_atom_site_calc_flag
_atom_site_refinement_flags
Zn1 Zn 0.59158(4) 0.26049(4) 0.18786(4) 0.0385(2) Uani 1 1 d .
Cl1 Cl 0.27193(11) 0.08357(11) 0.04846(12) 0.0531(4) Uani 1 1 d .
O2 O 0.3194(3) 0.0108(3) 0.0791(4) 0.0928(17) Uani 1 1 d .
O3 O 0.2694(5) 0.1509(6) 0.1013(5) 0.211(5) Uani 1 1 d .
O4 O 0.1892(3) 0.0622(4) 0.0101(4) 0.1033(19) Uani 1 1 d .
O5 O 0.3255(4) 0.1156(5) -0.0209(5) 0.163(3) Uani 1 1 d .
Cl2 Cl 0.0000 0.11005(19) 0.2500 0.0781(9) Uani 1 2 d S
O6 O 0.0615(5) 0.0611(4) 0.2933(6) 0.206(5) Uani 1 1 d .
O7 O 0.0371(9) 0.1673(9) 0.2021(6) 0.319(8) Uani 1 1 d .
O1 O 0.5000 0.1901(3) 0.2500 0.0360(13) Uani 1 2 d S
N1 N 0.6105(3) 0.1654(3) 0.0860(3) 0.0423(12) Uani 1 1 d .
N2 N 0.5404(3) 0.3387(3) 0.0841(3) 0.0463(13) Uani 1 1 d .
H2N H 0.5858 0.3736 0.0675 0.056 Uiso 1 1 calc R
N3 N 0.3738(3) 0.3718(3) 0.2300(3) 0.0525(14) Uani 1 1 d .
H3N H 0.4068 0.4181 0.2475 0.063 Uiso 1 1 calc R
N4 N 0.7288(3) 0.2262(3) 0.2162(3) 0.0465(13) Uani 1 1 d .
H4N H 0.7298 0.1839 0.2596 0.056 Uiso 1 1 calc R
C1 C 0.5000 0.0992(5) 0.2500 0.0313(18) Uani 1 2 d S
C2 C 0.5221(3) 0.0541(4) 0.1730(4) 0.0368(14) Uani 1 1 d .
C3 C 0.5234(3) -0.0379(4) 0.1765(4) 0.0449(15) Uani 1 1 d .
H3 H 0.5416 -0.0678 0.1245 0.054 Uiso 1 1 calc R
C4 C 0.5000 -0.0843(6) 0.2500 0.046(2) Uani 1 2 d S
H4 H 0.5000 -0.1446 0.2500 0.055 Uiso 1 2 calc SR
C5 C 0.5356(4) 0.0982(4) 0.0888(4) 0.0482(16) Uani 1 1 d .
H5A H 0.4815 0.1275 0.0726 0.058 Uiso 1 1 calc R
H5B H 0.5469 0.0551 0.0418 0.058 Uiso 1 1 calc R
C6 C 0.6042(4) 0.2138(4) 0.0033(4) 0.0560(18) Uani 1 1 d .
H6A H 0.5949 0.1743 -0.0475 0.067 Uiso 1 1 calc R
H6B H 0.6590 0.2441 -0.0073 0.067 Uiso 1 1 calc R
C7 C 0.5285(4) 0.2804(4) 0.0061(4) 0.0591(19) Uani 1 1 d .
H7A H 0.5278 0.3136 -0.0503 0.071 Uiso 1 1 calc R
H7B H 0.4729 0.2503 0.0116 0.071 Uiso 1 1 calc R
C8 C 0.4616(4) 0.4001(4) 0.0916(4) 0.066(2) Uani 1 1 d .
H8A H 0.4477 0.4210 0.0306 0.079 Uiso 1 1 calc R
H8B H 0.4794 0.4500 0.1276 0.079 Uiso 1 1 calc R
C9 C 0.3773(4) 0.3633(4) 0.1339(4) 0.0599(19) Uani 1 1 d .
H9A H 0.3273 0.3930 0.1074 0.072 Uiso 1 1 calc R
H9B H 0.3726 0.3024 0.1181 0.072 Uiso 1 1 calc R
C10 C 0.7017(4) 0.1253(4) 0.0983(4) 0.0579(19) Uani 1 1 d .
H10A H 0.7220 0.1028 0.0400 0.069 Uiso 1 1 calc R
H10B H 0.6981 0.0773 0.1410 0.069 Uiso 1 1 calc R
C11 C 0.7674(4) 0.1927(4) 0.1341(4) 0.0525(17) Uani 1 1 d .
H11A H 0.8235 0.1659 0.1471 0.063 Uiso 1 1 calc R
H11B H 0.7760 0.2386 0.0896 0.063 Uiso 1 1 calc R
C12 C 0.7766(4) 0.3037(5) 0.2524(5) 0.064(2) Uani 1 1 d .
H12A H 0.8318 0.3103 0.2201 0.077 Uiso 1 1 calc R
H12B H 0.7894 0.2954 0.3168 0.077 Uiso 1 1 calc R
C13 C 0.7212(4) 0.3859(4) 0.2400(4) 0.0582(19) Uani 1 1 d .
H13A H 0.7466 0.4327 0.2756 0.070 Uiso 1 1 calc R
H13B H 0.7222 0.4031 0.1761 0.070 Uiso 1 1 calc R

loop_
_atom_site_aniso_label
_atom_site_aniso_U_11
_atom_site_aniso_U_22
_atom_site_aniso_U_33
_atom_site_aniso_U_23
_atom_site_aniso_U_13
_atom_site_aniso_U_12
Zn1 0.0463(4) 0.0365(4) 0.0327(3) 0.0001(3) 0.0016(3) -0.0057(3)
Cl1 0.0580(11) 0.0482(10) 0.0529(11) -0.0040(8) -0.0098(9) 0.0053(9)
O2 0.096(4) 0.069(4) 0.113(5) 0.024(3) -0.045(3) 0.014(3)
O3 0.269(9) 0.206(9) 0.158(7) -0.138(7) -0.102(7) 0.134(7)
O4 0.076(3) 0.087(4) 0.147(5) -0.010(4) -0.055(3) 0.010(3)
O5 0.148(5) 0.204(9) 0.136(7) 0.071(6) 0.023(5) -0.030(5)
Cl2 0.118(2) 0.0471(16) 0.069(2) 0.000 0.0069(19) 0.000
O6 0.206(7) 0.073(5) 0.340(12) 0.045(6) -0.174(8) -0.002(5)
O7 0.416(18) 0.401(16) 0.138(9) 0.099(9) -0.070(10) -0.247(15)
O1 0.045(3) 0.032(3) 0.031(3) 0.000 0.009(3) 0.000
N1 0.051(3) 0.048(3) 0.027(3) -0.010(2) 0.007(2) -0.005(3)
N2 0.059(3) 0.046(3) 0.034(3) 0.007(2) 0.001(3) -0.009(3)
N3 0.076(4) 0.040(3) 0.042(3) 0.001(2) -0.004(3) 0.006(3)
N4 0.049(3) 0.051(3) 0.039(3) -0.003(2) -0.005(2) -0.010(3)
C1 0.035(4) 0.033(5) 0.026(4) 0.000 -0.006(4) 0.000
C2 0.038(3) 0.042(3) 0.031(3) -0.006(3) 0.001(3) -0.006(3)
C3 0.043(4) 0.038(4) 0.054(4) -0.014(3) 0.008(3) 0.000(3)
C4 0.035(5) 0.031(5) 0.073(7) 0.000 0.017(5) 0.000
C5 0.062(4) 0.044(4) 0.038(4) -0.014(3) 0.005(3) -0.003(3)
C6 0.075(4) 0.071(5) 0.022(3) -0.004(3) 0.017(3) -0.006(4)
C7 0.078(5) 0.074(5) 0.025(3) 0.003(3) -0.012(3) -0.001(4)
C8 0.100(5) 0.053(4) 0.045(4) 0.012(3) 0.015(4) 0.018(4)
C9 0.069(4) 0.071(5) 0.040(4) 0.008(4) 0.001(4) 0.018(4)
C10 0.056(4) 0.065(5) 0.052(4) -0.009(4) 0.019(3) 0.003(4)
C11 0.044(4) 0.066(5) 0.048(4) 0.000(4) 0.012(3) -0.002(3)
C12 0.055(4) 0.071(5) 0.067(5) -0.010(4) 0.000(4) -0.017(4)
C13 0.079(5) 0.053(4) 0.043(4) -0.005(3) 0.002(4) -0.030(4)

loop_
_atom_type_symbol
_atom_type_description
_atom_type_scat_dispersion_real
_atom_type_scat_dispersion_imag
_atom_type_scat_source
C C 0.0033 0.0016 'International Tables Vol C Tables 4.2.6.8 and 6.1.1.4'
H H 0.0000 0.0000 'International Tables Vol C Tables 4.2.6.8 and 6.1.1.4'
N N 0.0061 0.0033 'International Tables Vol C Tables 4.2.6.8 and 6.1.1.4'
O O 0.0106 0.0060 'International Tables Vol C Tables 4.2.6.8 and 6.1.1.4'
Cl Cl 0.1484 0.1585 'International Tables Vol C Tables 4.2.6.8 and 6.1.1.4'
Zn Zn 0.2839 1.4301 'International Tables Vol C Tables 4.2.6.8 and 6.1.1.4'

loop_
_geom_angle_atom_site_label_1
_geom_angle_atom_site_label_2
_geom_angle_atom_site_label_3
_geom_angle
_geom_angle_site_symmetry_1
_geom_angle_site_symmetry_3
O1 Zn1 N2 112.55(14) . .
O1 Zn1 N1 92.21(16) . .
N2 Zn1 N1 86.59(19) . .
O1 Zn1 N3 110.60(17) . 4_655
N2 Zn1 N3 92.07(19) . 4_655
N1 Zn1 N3 155.68(19) . 4_655
O1 Zn1 N4 116.85(15) . .
N2 Zn1 N4 129.19(18) . .
N1 Zn1 N4 80.52(18) . .
N3 Zn1 N4 81.60(18) 4_655 .
O3 Cl1 O5 99.6(6) . .
O3 Cl1 O2 117.7(4) . .
O5 Cl1 O2 102.3(4) . .
O3 Cl1 O4 113.2(4) . .
O5 Cl1 O4 108.5(4) . .
O2 Cl1 O4 113.4(3) . .
O7 Cl2 O7 91.0(14) . 4
O7 Cl2 O6 116.1(6) . 4
O7 Cl2 O6 109.7(7) 4 4
O7 Cl2 O6 109.7(7) . .
O7 Cl2 O6 116.1(6) 4 .
O6 Cl2 O6 112.6(6) 4 .
Cl2 O7 O7 44.5(7) . 4
C1 O1 Zn1 123.07(12) . .
C1 O1 Zn1 123.07(12) . 4_655
Zn1 O1 Zn1 113.9(2) . 4_655
C6 N1 C10 111.8(5) . .
C6 N1 C5 108.9(4) . .
C10 N1 C5 113.4(5) . .
C6 N1 Zn1 103.0(4) . .
C10 N1 Zn1 108.8(3) . .
C5 N1 Zn1 110.3(3) . .
C7 N2 C8 109.8(5) . .
C7 N2 Zn1 104.9(4) . .
C8 N2 Zn1 126.7(3) . .
C9 N3 C13 109.6(5) . 4_655
C9 N3 Zn1 118.0(4) . 4_655
C13 N3 Zn1 100.7(3) 4_655 4_655
C11 N4 C12 112.5(5) . .
C11 N4 Zn1 108.7(3) . .
C12 N4 Zn1 109.7(4) . .
C2 C1 C2 118.7(7) . 4_655
C2 C1 O1 120.6(4) . .
C2 C1 O1 120.6(4) 4_655 .
C1 C2 C3 118.9(6) . .
C1 C2 C5 120.3(5) . .
C3 C2 C5 120.5(5) . .
C4 C3 C2 124.0(6) . .
C3 C4 C3 115.4(8) . 4_655
C2 C5 N1 116.8(4) . .
N1 C6 C7 112.1(5) . .
N2 C7 C6 109.7(5) . .
N2 C8 C9 117.1(5) . .
N3 C9 C8 113.4(5) . .
N1 C10 C11 111.0(5) . .
N4 C11 C10 105.2(4) . .
N4 C12 C13 110.5(5) . .
N3 C13 C12 111.7(5) 4_655 .

loop_
_geom_bond_atom_site_label_1
_geom_bond_atom_site_label_2
_geom_bond_distance
_geom_bond_site_symmetry_2
Zn1 O1 1.988(3) .
Zn1 N2 2.088(5) .
Zn1 N1 2.108(4) .
Zn1 N3 2.160(5) 4_655
Zn1 N4 2.198(4) .
Cl1 O3 1.294(6) .
Cl1 O5 1.392(6) .
Cl1 O2 1.409(5) .
Cl1 O4 1.419(4) .
Cl2 O7 1.260(9) .
Cl2 O7 1.260(9) 4
Cl2 O6 1.360(6) 4
Cl2 O6 1.360(6) .
O7 O7 1.80(2) 4
O1 C1 1.403(8) .
O1 Zn1 1.988(3) 4_655
N1 C6 1.424(7) .
N1 C10 1.533(7) .
N1 C5 1.542(7) .
N2 C7 1.462(7) .
N2 C8 1.534(7) .
N3 C9 1.411(7) .
N3 C13 1.530(7) 4_655
N3 Zn1 2.160(5) 4_655
N4 C11 1.431(6) .
N4 C12 1.497(7) .
C1 C2 1.364(6) .
C1 C2 1.364(6) 4_655
C2 C3 1.420(7) .
C2 C5 1.421(7) .
C3 C4 1.338(7) .
C4 C3 1.338(7) 4_655
C6 C7 1.545(8) .
C8 C9 1.535(8) .
C10 C11 1.536(8) .
C12 C13 1.534(8) .
C13 N3 1.530(7) 4_655
